data_7115812
loop_
_publ_author_name
'Jun Xu'
'Yun-Long Wang'
'Tian-Jun Gong'
'Bin Xiao'
'Yao Fu'

_publ_section_title
;
 Copper-catalyzed endo-type trifluoromethylarylation of alkynes
;
_journal_name_full Chem.Commun.
_journal_page_first 12915
_journal_paper_doi 10.1039/C4cc05692B
_journal_volume 50
_journal_year 2014
_chemical_absolute_configuration unk
_chemical_formula_moiety 'C18 H15 F3 O'
_chemical_formula_sum 'C18 H15 F3 O'
_chemical_formula_weight 304.30
_chemical_name_systematic
;
 ?
;
_space_group_crystal_system orthorhombic
_space_group_IT_number 43
_space_group_name_Hall 'F 2 -2d'
_space_group_name_H-M_alt 'F d d 2'
_symmetry_space_group_name_Hall 'F 2 -2d'
_symmetry_space_group_name_H-M 'F d d 2'
_atom_sites_solution_hydrogens geom
_atom_sites_solution_primary direct
_atom_sites_solution_secondary difmap
_audit_creation_date 2013-11-06
_audit_creation_method
;
  Olex2 1.2
  (compiled Apr 23 2013 17:54:37, GUI svn.r4466)
;
_cell_angle_alpha 90.00
_cell_angle_beta 90.00
_cell_angle_gamma 90.00
_cell_formula_units_Z 16
_cell_length_a 38.6451(16)
_cell_length_b 18.5006(7)
_cell_length_c 8.3788(3)
_cell_measurement_reflns_used 1686
_cell_measurement_temperature 290(2)
_cell_measurement_theta_max 69.2494
_cell_measurement_theta_min 4.5730
_cell_volume 5990.5(4)
_computing_cell_refinement 'CrysAlisPro (Agilent Technologies)'
_computing_data_collection 'CrysAlisPro (Agilent Technologies)'
_computing_data_reduction 'CrysAlisPro (Agilent Technologies)'
_computing_molecular_graphics
;
O. V. Dolomanov, L. J. Bourhis, R. J. Gildea, J. A. K. Howard and H. Puschmann,
OLEX2: a complete structure solution, refinement and analysis program.
J. Appl. Cryst. (2009). 42, 339-341.
;
_computing_publication_material
;
O. V. Dolomanov, L. J. Bourhis, R. J. Gildea, J. A. K. Howard and H. Puschmann,
OLEX2: a complete structure solution, refinement and analysis program.
J. Appl. Cryst. (2009). 42, 339-341.
;
_computing_structure_refinement
;
SHELXL, G.M. Sheldrick, Acta Cryst.
(2008). A64, 112-122
;
_computing_structure_solution
;
SHELXS, G.M. Sheldrick, Acta Cryst.
(2008). A64, 112-122
;
_diffrn_ambient_temperature 290(2)
_diffrn_detector_area_resol_mean 15.9149
_diffrn_measured_fraction_theta_full 0.965
_diffrn_measured_fraction_theta_max 0.966
_diffrn_measurement_device_type 'Gemini S Ultra, Agilent Technologies'
_diffrn_measurement_method '\w scans'
_diffrn_radiation_monochromator mirror
_diffrn_radiation_type CuK\a
_diffrn_radiation_wavelength 1.54184
_diffrn_reflns_av_R_equivalents 0.0146
_diffrn_reflns_av_unetI/netI 0.0229
_diffrn_reflns_limit_h_max 45
_diffrn_reflns_limit_h_min -42
_diffrn_reflns_limit_k_max 22
_diffrn_reflns_limit_k_min -18
_diffrn_reflns_limit_l_max 7
_diffrn_reflns_limit_l_min -9
_diffrn_reflns_number 3225
_diffrn_reflns_theta_full 69.38
_diffrn_reflns_theta_max 69.38
_diffrn_reflns_theta_min 4.58
_diffrn_source 'Enhance Ultra (Cu) X-ray Source'
_exptl_absorpt_coefficient_mu 0.915
_exptl_absorpt_correction_T_max 0.7709
_exptl_absorpt_correction_T_min 0.7283
_exptl_absorpt_correction_type multi-scan
_exptl_absorpt_process_details
;
CrysAlisPro, Agilent Technologies,
Version 1.171.36.21 (release 14-08-2012 CrysAlis171 .NET)
(compiled Sep 14 2012,17:21:16)
Empirical absorption correction using spherical harmonics,
 implemented in SCALE3 ABSPACK scaling algorithm.
;
_exptl_crystal_density_diffrn 1.350
_exptl_crystal_density_method 'not measured'
_exptl_crystal_F_000 2528
_exptl_crystal_size_max 0.37
_exptl_crystal_size_mid 0.31
_exptl_crystal_size_min 0.3
_refine_diff_density_max 0.268
_refine_diff_density_min -0.252
_refine_diff_density_rms 0.035
_refine_ls_abs_structure_details 'Flack H D (1983), Acta Cryst. A39, 876-881'
_refine_ls_extinction_coef 0.00029(8)
_refine_ls_extinction_expression Fc^*^=kFc[1+0.001xFc^2^\l^3^/sin(2\q)]^-1/4^
_refine_ls_extinction_method SHELXL
_refine_ls_goodness_of_fit_ref 1.055
_refine_ls_hydrogen_treatment constr
_refine_ls_matrix_type full
_refine_ls_number_parameters 211
_refine_ls_number_reflns 1929
_refine_ls_number_restraints 37
_refine_ls_restrained_S_all 1.139
_refine_ls_R_factor_all 0.0555
_refine_ls_R_factor_gt 0.0523
_refine_ls_shift/su_max 0.000
_refine_ls_shift/su_mean 0.000
_refine_ls_structure_factor_coef Fsqd
_refine_ls_weighting_details 'calc w=1/[\s^2^(Fo^2^)+(0.0896P)^2^+4.6349P] where P=(Fo^2^+2Fc^2^)/3'
_refine_ls_weighting_scheme calc
_refine_ls_wR_factor_gt 0.1488
_refine_ls_wR_factor_ref 0.1535
_reflns_number_gt 1770
_reflns_number_total 1929
_reflns_threshold_expression >2sigma(I)
_cod_data_source_file c4cc05692b2.cif
_cod_data_source_block xj131024-1
_cod_database_code 7115812
_olex2_refinement_description
;
1. Others
 Fixed Uiso: H16(0.077) H12(0.07) H15(0.077) H3(0.098) H1(0.095) H13(0.072)
 H2(0.101) H18A(0.135) H18C(0.135) H18B(0.135) H6(0.078) H8B(0.092) H8A(0.092)
 H7A(0.097) H7B(0.097)
 Fixed X: H16(0.9093) H12(0.9027) H15(0.9566) H3(0.7535) H1(0.798) H13(0.95)
 H2(0.7494) H18A(0.9838) H18C(1.0215) H18B(1.0042) H6(0.8522) H8B(0.8444)
 H8A(0.8336) H7A(0.7885) H7B(0.813)
 Fixed Y: H16(0.0503) H12(0.2632) H15(0.0439) H3(0.1794) H1(0.1216)
 H13(0.2569) H2(0.1469) H18A(0.2216) H18C(0.1925) H18B(0.2411) H6(0.1278)
 H8B(0.1967) H8A(0.1206) H7A(0.1942) H7B(0.2556)
 Fixed Z: H16(0.3496) H12(0.2698) H15(0.181) H3(0.4305) H1(0.0207) H13(0.1028)
 H2(0.1674) H18A(-0.1237) H18C(-0.0986) H18B(0.0322) H6(0.1378) H8B(0.7945)
 H8A(0.7285) H7A(0.6691) H7B(0.607)
;

loop_
_space_group_symop_id
_space_group_symop_operation_xyz
1 'x, y, z'
2 '-x, -y, z'
3 '-x+1/4, y+1/4, z+1/4'
4 'x+1/4, -y+1/4, z+1/4'
5 'x, y+1/2, z+1/2'
6 '-x, -y+1/2, z+1/2'
7 '-x+1/4, y+3/4, z+3/4'
8 'x+1/4, -y+3/4, z+3/4'
9 'x+1/2, y, z+1/2'
10 '-x+1/2, -y, z+1/2'
11 '-x+3/4, y+1/4, z+3/4'
12 'x+3/4, -y+1/4, z+3/4'
13 'x+1/2, y+1/2, z'
14 '-x+1/2, -y+1/2, z'
15 '-x+3/4, y+3/4, z+1/4'
16 'x+3/4, -y+3/4, z+1/4'

loop_
_atom_site_label
_atom_site_type_symbol
_atom_site_fract_x
_atom_site_fract_y
_atom_site_fract_z
_atom_site_U_iso_or_equiv
_atom_site_adp_type
_atom_site_occupancy
_atom_site_symmetry_multiplicity
_atom_site_calc_flag
_atom_site_refinement_flags
_atom_site_disorder_assembly
_atom_site_disorder_group
C16 C 0.91741(9) 0.09209(18) 0.3007(6) 0.0641(10) Uani 1 1 d . . .
H16 H 0.9093 0.0503 0.3496 0.077 Uiso 1 1 calc R . .
C5 C 0.83585(8) 0.15933(17) 0.3570(5) 0.0550(9) Uani 1 1 d . . .
C12 C 0.91357(8) 0.21900(18) 0.2531(5) 0.0587(9) Uani 1 1 d . . .
H12 H 0.9027 0.2632 0.2698 0.070 Uiso 1 1 calc R . .
O1 O 0.98650(7) 0.14085(15) 0.0303(4) 0.0789(9) Uani 1 1 d . . .
C15 C 0.94583(9) 0.08810(18) 0.1994(5) 0.0638(10) Uani 1 1 d . . .
H15 H 0.9566 0.0439 0.1810 0.077 Uiso 1 1 calc R . .
C3 C 0.77350(10) 0.1699(2) 0.3722(7) 0.0815(13) Uani 1 1 d . . .
H3 H 0.7535 0.1794 0.4305 0.098 Uiso 1 1 calc R . .
C14 C 0.95810(8) 0.1502(2) 0.1260(5) 0.0592(9) Uani 1 1 d . . .
C9 C 0.87179(10) 0.16785(19) 0.5956(5) 0.0635(10) Uani 1 1 d . A .
C11 C 0.90104(8) 0.15742(17) 0.3297(4) 0.0538(8) Uani 1 1 d . . .
C10 C 0.87008(8) 0.16198(18) 0.4350(4) 0.0534(8) Uani 1 1 d . . .
C1 C 0.80010(11) 0.1347(2) 0.1274(6) 0.0792(12) Uani 1 1 d . . .
H1 H 0.7980 0.1216 0.0207 0.095 Uiso 1 1 calc R . .
C4 C 0.80591(9) 0.17584(19) 0.4450(6) 0.0648(10) Uani 1 1 d . . .
C13 C 0.94190(8) 0.21526(18) 0.1526(5) 0.0601(9) Uani 1 1 d . . .
H13 H 0.9500 0.2569 0.1028 0.072 Uiso 1 1 calc R . .
C2 C 0.77108(11) 0.1500(3) 0.2152(7) 0.0845(14) Uani 1 1 d . . .
H2 H 0.7494 0.1469 0.1674 0.101 Uiso 1 1 calc R . .
C17 C 0.90484(13) 0.1706(3) 0.6851(6) 0.0835(13) Uani 1 1 d . . .
C18 C 1.00014(12) 0.2043(2) -0.0463(7) 0.0902(14) Uani 1 1 d . . .
H18A H 0.9838 0.2216 -0.1237 0.135 Uiso 1 1 calc R . .
H18C H 1.0215 0.1925 -0.0986 0.135 Uiso 1 1 calc R . .
H18B H 1.0042 0.2411 0.0322 0.135 Uiso 1 1 calc R . .
C6 C 0.83256(10) 0.1388(2) 0.1974(5) 0.0648(9) Uani 1 1 d . . .
H6 H 0.8522 0.1278 0.1378 0.078 Uiso 1 1 calc R . .
C8 C 0.83971(11) 0.1695(3) 0.6979(5) 0.0766(12) Uani 1 1 d . . .
H8B H 0.8444 0.1967 0.7945 0.092 Uiso 1 1 calc R A .
H8A H 0.8336 0.1206 0.7285 0.092 Uiso 1 1 calc R . .
C7 C 0.80964(11) 0.2037(3) 0.6105(6) 0.0811(12) Uani 1 1 d . A .
H7A H 0.7885 0.1942 0.6691 0.097 Uiso 1 1 calc R . .
H7B H 0.8130 0.2556 0.6070 0.097 Uiso 1 1 calc R . .
F3 F 0.90339(14) 0.1305(4) 0.8185(7) 0.1185(17) Uani 0.648(4) 1 d PU A 2
F1 F 0.93337(13) 0.1534(5) 0.6154(8) 0.1226(18) Uani 0.648(4) 1 d PU A 2
F2 F 0.90944(18) 0.2362(4) 0.7480(11) 0.147(2) Uani 0.648(4) 1 d PU A 2
F1' F 0.9273(2) 0.2192(8) 0.6244(14) 0.1226(18) Uani 0.352(4) 1 d PU A 1
F3' F 0.9247(3) 0.1093(7) 0.6546(14) 0.1185(17) Uani 0.352(4) 1 d PU A 1
F2' F 0.9019(3) 0.1815(8) 0.832(2) 0.147(2) Uani 0.352(4) 1 d PU A 1

loop_
_atom_site_aniso_label
_atom_site_aniso_U_11
_atom_site_aniso_U_22
_atom_site_aniso_U_33
_atom_site_aniso_U_23
_atom_site_aniso_U_13
_atom_site_aniso_U_12
C16 0.0625(19) 0.0530(17) 0.077(3) 0.0020(18) 0.0023(19) -0.0045(14)
C5 0.0547(18) 0.0507(16) 0.060(2) 0.0052(16) 0.0001(16) -0.0042(12)
C12 0.0574(17) 0.0512(17) 0.067(2) 0.0011(17) -0.0001(16) -0.0001(13)
O1 0.0672(14) 0.0796(17) 0.090(2) 0.0022(16) 0.0232(15) 0.0063(12)
C15 0.0608(19) 0.0545(18) 0.076(3) -0.0057(18) 0.0026(18) 0.0038(14)
C3 0.057(2) 0.077(2) 0.110(4) 0.007(3) -0.001(2) 0.0061(17)
C14 0.0481(15) 0.068(2) 0.062(2) -0.0066(18) -0.0005(16) -0.0005(14)
C9 0.067(2) 0.067(2) 0.057(3) -0.0040(18) -0.0011(17) -0.0085(16)
C11 0.0511(16) 0.0549(17) 0.055(2) -0.0006(15) -0.0013(15) -0.0039(13)
C10 0.0545(18) 0.0542(18) 0.051(2) 0.0010(15) 0.0038(15) -0.0052(13)
C1 0.081(3) 0.084(3) 0.072(3) 0.010(2) -0.026(2) -0.008(2)
C4 0.0544(17) 0.0570(18) 0.083(3) 0.0001(19) 0.0037(17) -0.0006(15)
C13 0.0577(17) 0.0568(17) 0.066(2) 0.0051(17) 0.0062(17) -0.0044(14)
C2 0.061(2) 0.093(3) 0.099(4) 0.014(3) -0.022(2) 0.003(2)
C17 0.087(3) 0.109(4) 0.055(2) -0.006(2) -0.013(2) -0.006(3)
C18 0.073(2) 0.098(3) 0.099(3) 0.007(3) 0.033(2) 0.001(2)
C6 0.0612(19) 0.073(2) 0.060(2) 0.0052(19) -0.0028(17) -0.0037(16)
C8 0.085(3) 0.090(3) 0.054(2) -0.010(2) 0.012(2) -0.011(2)
C7 0.076(2) 0.078(3) 0.088(3) -0.013(2) 0.021(2) -0.004(2)
F3 0.123(3) 0.139(4) 0.093(3) 0.027(3) -0.035(3) 0.006(3)
F1 0.076(2) 0.190(5) 0.102(3) -0.011(4) -0.021(2) -0.003(3)
F2 0.147(4) 0.125(4) 0.169(5) -0.046(4) -0.065(4) -0.015(3)
F1' 0.076(2) 0.190(5) 0.102(3) -0.011(4) -0.021(2) -0.003(3)
F3' 0.123(3) 0.139(4) 0.093(3) 0.027(3) -0.035(3) 0.006(3)
F2' 0.147(4) 0.125(4) 0.169(5) -0.046(4) -0.065(4) -0.015(3)

loop_
_atom_type_symbol
_atom_type_description
_atom_type_scat_dispersion_real
_atom_type_scat_dispersion_imag
_atom_type_scat_source
C C 0.0181 0.0091 'International Tables Vol C Tables 4.2.6.8 and 6.1.1.4'
H H 0.0000 0.0000 'International Tables Vol C Tables 4.2.6.8 and 6.1.1.4'
O O 0.0492 0.0322 'International Tables Vol C Tables 4.2.6.8 and 6.1.1.4'
F F 0.0727 0.0534 'International Tables Vol C Tables 4.2.6.8 and 6.1.1.4'

loop_
_geom_angle_atom_site_label_1
_geom_angle_atom_site_label_2
_geom_angle_atom_site_label_3
_geom_angle
C15 C16 H16 119.5
C11 C16 H16 119.5
C11 C16 C15 121.0(3)
C4 C5 C10 119.9(4)
C6 C5 C10 121.0(3)
C6 C5 C4 119.1(3)
C11 C12 H12 119.5
C13 C12 H12 119.5
C13 C12 C11 121.0(3)
C14 O1 C18 116.8(3)
C16 C15 H15 120.1
C14 C15 C16 119.8(3)
C14 C15 H15 120.1
C4 C3 H3 119.9
C2 C3 H3 119.9
C2 C3 C4 120.1(4)
O1 C14 C15 115.4(3)
O1 C14 C13 124.8(3)
C13 C14 C15 119.8(3)
C10 C9 C17 123.3(4)
C10 C9 C8 121.8(4)
C17 C9 C8 114.8(4)
C16 C11 C12 118.2(3)
C16 C11 C10 121.4(3)
C12 C11 C10 120.4(3)
C5 C10 C11 117.1(3)
C9 C10 C5 119.2(3)
C9 C10 C11 123.7(3)
C2 C1 H1 119.9
C2 C1 C6 120.1(5)
C6 C1 H1 119.9
C5 C4 C7 119.0(3)
C3 C4 C5 119.4(4)
C3 C4 C7 121.4(4)
C12 C13 H13 119.9
C14 C13 C12 120.2(3)
C14 C13 H13 119.9
C3 C2 C1 121.0(4)
C3 C2 H2 119.5
C1 C2 H2 119.5
F3 C17 C9 111.5(5)
F3 C17 F1' 135.1(6)
F3 C17 F3' 74.1(6)
F1 C17 C9 120.0(5)
F1 C17 F3 106.1(6)
F1 C17 F2 106.9(6)
F1 C17 F1' 56.1(6)
F1 C17 F3' 40.8(5)
F2 C17 C9 110.2(5)
F2 C17 F3 100.3(6)
F2 C17 F1' 57.1(6)
F2 C17 F3' 137.6(7)
F1' C17 C9 112.8(6)
F1' C17 F3' 96.7(8)
F3' C17 C9 110.8(6)
F2' C17 C9 115.2(8)
F2' C17 F3 42.9(7)
F2' C17 F1 124.3(8)
F2' C17 F2 58.5(8)
F2' C17 F1' 108.7(9)
F2' C17 F3' 111.2(9)
O1 C18 H18A 109.5
O1 C18 H18C 109.5
O1 C18 H18B 109.5
H18A C18 H18C 109.5
H18A C18 H18B 109.5
H18C C18 H18B 109.5
C5 C6 H6 119.9
C1 C6 C5 120.2(4)
C1 C6 H6 119.9
C9 C8 H8B 109.3
C9 C8 H8A 109.3
C9 C8 C7 111.4(4)
H8B C8 H8A 108.0
C7 C8 H8B 109.3
C7 C8 H8A 109.3
C4 C7 C8 112.4(3)
C4 C7 H7A 109.1
C4 C7 H7B 109.1
C8 C7 H7A 109.1
C8 C7 H7B 109.1
H7A C7 H7B 107.8

loop_
_geom_bond_atom_site_label_1
_geom_bond_atom_site_label_2
_geom_bond_distance
C16 H16 0.9300
C16 C15 1.390(5)
C16 C11 1.386(5)
C5 C10 1.476(5)
C5 C4 1.406(5)
C5 C6 1.396(6)
C12 H12 0.9300
C12 C11 1.395(5)
C12 C13 1.383(5)
O1 C14 1.370(4)
O1 C18 1.438(5)
C15 H15 0.9300
C15 C14 1.387(5)
C3 H3 0.9300
C3 C4 1.397(6)
C3 C2 1.369(7)
C14 C13 1.374(5)
C9 C10 1.351(5)
C9 C17 1.482(6)
C9 C8 1.508(5)
C11 C10 1.489(5)
C1 H1 0.9300
C1 C2 1.371(7)
C1 C6 1.387(5)
C4 C7 1.486(7)
C13 H13 0.9300
C2 H2 0.9300
C17 F3 1.343(7)
C17 F1 1.288(8)
C17 F2 1.335(8)
C17 F1' 1.351(13)
C17 F3' 1.393(13)
C17 F2' 1.252(16)
C18 H18A 0.9600
C18 H18C 0.9600
C18 H18B 0.9600
C6 H6 0.9300
C8 H8B 0.9700
C8 H8A 0.9700
C8 C7 1.512(7)
C7 H7A 0.9700
C7 H7B 0.9700

loop_
_geom_torsion_atom_site_label_1
_geom_torsion_atom_site_label_2
_geom_torsion_atom_site_label_3
_geom_torsion_atom_site_label_4
_geom_torsion
C16 C15 C14 O1 179.1(4)
C16 C15 C14 C13 -0.6(6)
C16 C11 C10 C5 -94.9(4)
C16 C11 C10 C9 84.7(5)
C5 C4 C7 C8 -35.9(5)
C12 C11 C10 C5 82.8(4)
C12 C11 C10 C9 -97.6(5)
O1 C14 C13 C12 -179.2(4)
C15 C16 C11 C12 0.8(6)
C15 C16 C11 C10 178.6(4)
C15 C14 C13 C12 0.5(6)
C3 C4 C7 C8 147.9(4)
C9 C8 C7 C4 46.0(5)
C11 C16 C15 C14 0.0(6)
C11 C12 C13 C14 0.3(6)
C10 C5 C4 C3 -177.0(3)
C10 C5 C4 C7 6.8(5)
C10 C5 C6 C1 178.2(3)
C10 C9 C17 F3 -138.3(5)
C10 C9 C17 F1 -13.5(9)
C10 C9 C17 F2 111.1(6)
C10 C9 C17 F1' 49.3(9)
C10 C9 C17 F3' -57.8(8)
C10 C9 C17 F2' 174.9(9)
C10 C9 C8 C7 -30.9(6)
C4 C5 C10 C9 11.4(5)
C4 C5 C10 C11 -169.0(3)
C4 C5 C6 C1 -0.1(5)
C4 C3 C2 C1 0.9(7)
C13 C12 C11 C16 -0.9(5)
C13 C12 C11 C10 -178.7(3)
C2 C3 C4 C5 -1.8(6)
C2 C3 C4 C7 174.4(4)
C2 C1 C6 C5 -0.8(6)
C17 C9 C10 C5 179.7(4)
C17 C9 C10 C11 0.1(6)
C17 C9 C8 C7 151.1(4)
C18 O1 C14 C15 -179.3(4)
C18 O1 C14 C13 0.3(6)
C6 C5 C10 C9 -166.9(4)
C6 C5 C10 C11 12.7(5)
C6 C5 C4 C3 1.4(5)
C6 C5 C4 C7 -174.9(4)
C6 C1 C2 C3 0.4(7)
C8 C9 C10 C5 1.9(6)
C8 C9 C10 C11 -177.7(3)
C8 C9 C17 F3 39.6(7)
C8 C9 C17 F1 164.4(6)
C8 C9 C17 F2 -70.9(7)
C8 C9 C17 F1' -132.7(8)
C8 C9 C17 F3' 120.1(7)
C8 C9 C17 F2' -7.2(11)
